data_7245985
loop_
_publ_author_name
'Behrens, Karsten'
'Balischewski, Christian'
'Sperlich, Eric'
'Menski, Antonia'
'Balderas-Valadez, Ruth Fabiola'
'Pacholski, Claudia'
'G\"unter, Christina'
'Lubahn, Susanne'
'Kelling, Alexandra'
'Taubert, Andreas'

_publ_section_title
;
 Mixed chloridometallate(ii) ionic liquids with tunable color and optical
 response for potential ammonia sensors
;
_journal_issue 54
_journal_name_full 'RSC Advances'
_journal_page_first 35072
_journal_page_last 35082
_journal_paper_doi 10.1039/D2RA05581C
_journal_volume 12
_journal_year 2022
_chemical_formula_moiety '4(C9 H14 N), 2(Cl4 Co0.50 Ni0.50)'
_chemical_formula_sum 'C36 H56 Cl8 Co N4 Ni'
_chemical_formula_weight 946.08
_chemical_name_systematic
; 
 Bis(N-butylpyridinium) tetrachlorido-0.5-cobaltate(II)-0.5-nickelate(II)
;
_space_group_crystal_system monoclinic
_space_group_IT_number 14
_space_group_name_Hall '-P 2yn'
_space_group_name_H-M_alt 'P 1 21/n 1'
_atom_sites_solution_hydrogens mixed
_atom_sites_solution_primary direct
_atom_sites_solution_secondary difmap
_audit_creation_method SHELXL-2018/3
_audit_update_record
;
2022-03-11 deposited with the CCDC.	2022-11-22 downloaded from the CCDC.
;
_cell_angle_alpha 90
_cell_angle_beta 110.494(2)
_cell_angle_gamma 90
_cell_formula_units_Z 4
_cell_length_a 15.3911(4)
_cell_length_b 18.7389(5)
_cell_length_c 16.7383(4)
_cell_measurement_reflns_used 92173
_cell_measurement_temperature 210(2)
_cell_measurement_theta_max 33.05
_cell_measurement_theta_min 2.60
_cell_volume 4522.0(2)
_computing_cell_refinement
;
X-Area Recipe 1.33.0.0 (STOE, 2015)
;
_computing_data_collection
;
X-Area Pilatus3_SV 1.31.153.0 (STOE, 2018)
;
_computing_data_reduction
;
X-Area Integrate 1.74.2.0 (STOE, 2018)
X-Area LANA 1.75.3.0 (STOE, 2018)
;
_computing_publication_material
;
STOE & Cie GmbH, X-Area, software package for collecting single-crystal or
multi-domain crystal data on STOE area-detector diffractometers, for image 
processing, for the correction and scaling of reflection intensities and 
for outlier rejection, version 1.86, Darmstadt 2018
SHELXL-2018/3 (Sheldrick, 2018)
Diamond (Blankenburg, 2020)
;
_computing_structure_refinement 'SHELXL-2018/3 (Sheldrick, 2018)'
_computing_structure_solution 'SHELXS-2013/1 (Sheldrick, 2013)'
_diffrn_ambient_temperature 210(2)
_diffrn_detector 'Pilatus 200K'
_diffrn_measured_fraction_theta_full 0.997
_diffrn_measured_fraction_theta_max 0.997
_diffrn_measurement_details
; 
 5466 frames, exposure time = 5 s per frame,
 detector distance = 60 mm, \D\w = 0.5 \%
;
_diffrn_measurement_device '4-circle goniometer'
_diffrn_measurement_device_type 'STOE StadiVari'
_diffrn_measurement_method 'rotation method, \w scans'
_diffrn_radiation_collimation '0.3 mm diameter'
_diffrn_radiation_monochromator 'graded multilayer mirror'
_diffrn_radiation_source 'Genix Microfocus'
_diffrn_radiation_type MoK\a
_diffrn_radiation_wavelength 0.71073
_diffrn_reflns_av_R_equivalents 0.0532
_diffrn_reflns_av_unetI/netI 0.0252
_diffrn_reflns_Laue_measured_fraction_full 0.997
_diffrn_reflns_Laue_measured_fraction_max 0.997
_diffrn_reflns_limit_h_max 18
_diffrn_reflns_limit_h_min -18
_diffrn_reflns_limit_k_max 22
_diffrn_reflns_limit_k_min -22
_diffrn_reflns_limit_l_max 19
_diffrn_reflns_limit_l_min -19
_diffrn_reflns_number 157301
_diffrn_reflns_point_group_measured_fraction_full 0.997
_diffrn_reflns_point_group_measured_fraction_max 0.997
_diffrn_reflns_theta_full 24.996
_diffrn_reflns_theta_max 24.996
_diffrn_reflns_theta_min 2.480
_diffrn_source_current 1.000
_diffrn_source_voltage 50
_exptl_absorpt_coefficient_mu 1.285
_exptl_absorpt_correction_T_max 0.6748
_exptl_absorpt_correction_T_min 0.2210
_exptl_absorpt_correction_type sphere
_exptl_absorpt_process_details
;
STOE LANA, absorption correction by scaling of reflection intensities.
J. Koziskova, F. Hahn, J. Richter, J. Kozisek, "Comparison of different
absorption corrections on the model structure of tetrakis(\m~2~-acetato)-
diaqua-di-copper(II)", Acta Chimica Slovaca, vol. 9, no. 2, 2016, pp. 136 - 140.
Afterwards a spherical absorption correction was performed within STOE LANA.
;
_exptl_crystal_colour blue
_exptl_crystal_density_diffrn 1.390
_exptl_crystal_density_method 'not measured'
_exptl_crystal_description prism
_exptl_crystal_F_000 1964
_exptl_crystal_size_max 0.550
_exptl_crystal_size_mid 0.300
_exptl_crystal_size_min 0.150
_exptl_crystal_size_rad 0.181
_refine_diff_density_max 0.602
_refine_diff_density_min -0.236
_refine_diff_density_rms 0.041
_refine_ls_extinction_method none
_refine_ls_goodness_of_fit_ref 0.923
_refine_ls_hydrogen_treatment mixed
_refine_ls_matrix_type full
_refine_ls_number_parameters 485
_refine_ls_number_reflns 7941
_refine_ls_number_restraints 0
_refine_ls_restrained_S_all 0.923
_refine_ls_R_factor_all 0.0409
_refine_ls_R_factor_gt 0.0251
_refine_ls_shift/su_max 0.001
_refine_ls_shift/su_mean 0.000
_refine_ls_structure_factor_coef Fsqd
_refine_ls_weighting_details 'w=1/[\s^2^(Fo^2^)+(0.0332P)^2^] where P=(Fo^2^+2Fc^2^)/3'
_refine_ls_weighting_scheme calc
_refine_ls_wR_factor_gt 0.0561
_refine_ls_wR_factor_ref 0.0598
_reflns_Friedel_coverage 0.000
_reflns_number_gt 5898
_reflns_number_total 7941
_reflns_threshold_expression 'I > 2\s(I)'
_cod_data_source_file d2ra05581c2.cif
_cod_data_source_block Behr10p
_cod_original_sg_symbol_H-M 'P 21/n'
_cod_database_code 7245985
_shelx_space_group_comment
;
The symmetry employed for this shelxl refinement is uniquely defined
by the following loop, which should always be used as a source of
symmetry information in preference to the above space-group names.
They are only intended as comments.
;

loop_
_space_group_symop_operation_xyz
'x, y, z'
'-x+1/2, y+1/2, -z+1/2'
'-x, -y, -z'
'x-1/2, -y-1/2, z-1/2'

loop_
_atom_site_label
_atom_site_type_symbol
_atom_site_fract_x
_atom_site_fract_y
_atom_site_fract_z
_atom_site_U_iso_or_equiv
_atom_site_adp_type
_atom_site_occupancy
_atom_site_site_symmetry_order
_atom_site_calc_flag
_atom_site_refinement_flags_posn
_atom_site_refinement_flags_adp
_atom_site_refinement_flags_occupancy
_atom_site_disorder_assembly
_atom_site_disorder_group
C1 C 0.37648(16) -0.07795(12) 0.67315(14) 0.0421(5) Uani 1 1 d . . . . .
H1 H 0.365215 -0.112436 0.709137 0.050 Uiso 1 1 calc R U . . .
C2 C 0.32072(17) -0.07506(14) 0.58939(14) 0.0487(6) Uani 1 1 d . . . . .
H2 H 0.271166 -0.107271 0.567812 0.058 Uiso 1 1 calc R U . . .
C3 C 0.33757(17) -0.02451(14) 0.53652(14) 0.0479(6) Uani 1 1 d . . . . .
H3 H 0.299796 -0.021935 0.478679 0.058 Uiso 1 1 calc R U . . .
C4 C 0.41047(16) 0.02198(13) 0.56987(14) 0.0449(5) Uani 1 1 d . . . . .
H4 H 0.422979 0.056761 0.534893 0.054 Uiso 1 1 calc R U . . .
C5 C 0.46459(15) 0.01738(12) 0.65403(13) 0.0380(5) Uani 1 1 d . . . . .
H5 H 0.514503 0.049100 0.676794 0.046 Uiso 1 1 calc R U . . .
C6 C 0.50873(16) -0.03489(12) 0.79609(12) 0.0405(5) Uani 1 1 d . . . . .
H6A H 0.573510 -0.033597 0.799280 0.049 Uiso 1 1 calc R U . . .
H6B H 0.498740 -0.080331 0.820548 0.049 Uiso 1 1 calc R U . . .
C7 C 0.49260(17) 0.02531(13) 0.84894(14) 0.0485(6) Uani 1 1 d . . . . .
H7A H 0.542678 0.025251 0.904659 0.058 Uiso 1 1 calc R U . . .
H7B H 0.495696 0.070636 0.820861 0.058 Uiso 1 1 calc R U . . .
C8 C 0.40191(18) 0.02127(14) 0.86243(17) 0.0567(6) Uani 1 1 d . . . . .
H8A H 0.397513 -0.024626 0.888835 0.068 Uiso 1 1 calc R U . . .
H8B H 0.351422 0.023517 0.807055 0.068 Uiso 1 1 calc R U . . .
C9 C 0.3901(2) 0.08219(15) 0.91958(19) 0.0679(8) Uani 1 1 d . . . . .
H9A H 0.441203 0.081233 0.973723 0.102 Uiso 1 1 calc R U . . .
H9B H 0.332060 0.076109 0.929353 0.102 Uiso 1 1 calc R U . . .
H9C H 0.389694 0.127611 0.891633 0.102 Uiso 1 1 calc R U . . .
C10 C 1.18467(14) -0.07107(11) 0.83818(12) 0.0365(5) Uani 1 1 d . . . . .
H10 H 1.211083 -0.097497 0.804721 0.044 Uiso 1 1 calc R U . . .
C11 C 1.21862(16) -0.07837(12) 0.92484(13) 0.0436(5) Uani 1 1 d . . . . .
H11 H 1.268158 -0.109667 0.951034 0.052 Uiso 1 1 calc R U . . .
C12 C 1.17961(16) -0.03944(13) 0.97358(13) 0.0441(5) Uani 1 1 d . . . . .
H12 H 1.202782 -0.043523 1.033334 0.053 Uiso 1 1 calc R U . . .
C13 C 1.10668(16) 0.00530(12) 0.93402(14) 0.0426(5) Uani 1 1 d . . . . .
H13 H 1.078871 0.031673 0.966404 0.051 Uiso 1 1 calc R U . . .
C14 C 1.07465(14) 0.01125(11) 0.84692(13) 0.0354(5) Uani 1 1 d . . . . .
H14 H 1.024828 0.042011 0.819641 0.042 Uiso 1 1 calc R U . . .
C15 C 1.08023(14) -0.01755(12) 0.70556(12) 0.0336(4) Uani 1 1 d . . . . .
H15A H 1.0637(15) -0.0659(12) 0.6794(13) 0.040 Uiso 1 1 d . U . . .
H15B H 1.0212(16) 0.0119(11) 0.6900(13) 0.040 Uiso 1 1 d . U . . .
C16 C 1.15354(14) 0.01792(11) 0.67793(12) 0.0339(4) Uani 1 1 d . . . . .
H16A H 1.206401 -0.014541 0.689132 0.041 Uiso 1 1 calc R U . . .
H16B H 1.175581 0.061076 0.712113 0.041 Uiso 1 1 calc R U . . .
C17 C 1.11775(17) 0.03794(13) 0.58388(13) 0.0399(5) Uani 1 1 d . . . . .
H17A H 1.0939(16) -0.0067(12) 0.5480(14) 0.048 Uiso 1 1 d . U . . .
H17B H 1.1679(17) 0.0515(12) 0.5711(14) 0.048 Uiso 1 1 d . U . . .
C18 C 1.04742(16) 0.09846(12) 0.56230(13) 0.0443(5) Uani 1 1 d . . . . .
H18A H 0.994049 0.084454 0.576741 0.066 Uiso 1 1 calc R U . . .
H18B H 1.027796 0.108871 0.501795 0.066 Uiso 1 1 calc R U . . .
H18C H 1.075558 0.140642 0.594618 0.066 Uiso 1 1 calc R U . . .
C19 C 0.53309(15) 0.23985(11) 0.84204(12) 0.0355(5) Uani 1 1 d . . . . .
H19 H 0.481381 0.209988 0.818146 0.043 Uiso 1 1 calc R U . . .
C20 C 0.58563(16) 0.23393(13) 0.92703(13) 0.0432(5) Uani 1 1 d . . . . .
H20 H 0.570192 0.200029 0.961268 0.052 Uiso 1 1 calc R U . . .
C21 C 0.66082(16) 0.27783(14) 0.96166(14) 0.0472(6) Uani 1 1 d . . . . .
H21 H 0.697063 0.274657 1.019872 0.057 Uiso 1 1 calc R U . . .
C22 C 0.68252(18) 0.32663(14) 0.91000(14) 0.0525(6) Uani 1 1 d . . . . .
H22 H 0.734158 0.356784 0.932632 0.063 Uiso 1 1 calc R U . . .
C23 C 0.62839(16) 0.33099(12) 0.82539(13) 0.0432(5) Uani 1 1 d . . . . .
H23 H 0.642836 0.364383 0.790022 0.052 Uiso 1 1 calc R U . . .
C24 C 0.49478(14) 0.29231(12) 0.70113(12) 0.0360(5) Uani 1 1 d . . . . .
H24A H 0.506700 0.337491 0.677337 0.043 Uiso 1 1 calc R U . . .
H24B H 0.429537 0.291892 0.696567 0.043 Uiso 1 1 calc R U . . .
C25 C 0.51213(14) 0.23101(12) 0.64977(12) 0.0360(5) Uani 1 1 d . . . . .
H25A H 0.463576 0.231328 0.593168 0.043 Uiso 1 1 calc R U . . .
H25B H 0.506525 0.186145 0.677663 0.043 Uiso 1 1 calc R U . . .
C26 C 0.60623(15) 0.23234(12) 0.63870(14) 0.0403(5) Uani 1 1 d . . . . .
H26A H 0.614173 0.278499 0.614608 0.048 Uiso 1 1 calc R U . . .
H26B H 0.655101 0.227867 0.694821 0.048 Uiso 1 1 calc R U . . .
C27 C 0.61744(18) 0.17348(14) 0.58152(15) 0.0518(6) Uani 1 1 d . . . . .
H27A H 0.572209 0.179659 0.524619 0.078 Uiso 1 1 calc R U . . .
H27B H 0.607866 0.127650 0.604084 0.078 Uiso 1 1 calc R U . . .
H27C H 0.679459 0.175307 0.579106 0.078 Uiso 1 1 calc R U . . .
C28 C 0.81828(14) 0.32508(11) 0.65463(12) 0.0340(4) Uani 1 1 d . . . . .
H28 H 0.797719 0.355376 0.689114 0.041 Uiso 1 1 calc R U . . .
C29 C 0.77764(15) 0.32813(12) 0.56765(13) 0.0390(5) Uani 1 1 d . . . . .
H29 H 0.728955 0.360324 0.542188 0.047 Uiso 1 1 calc R U . . .
C30 C 0.80868(15) 0.28359(12) 0.51766(13) 0.0390(5) Uani 1 1 d . . . . .
H30 H 0.780961 0.285039 0.457931 0.047 Uiso 1 1 calc R U . . .
C31 C 0.88011(15) 0.23728(12) 0.55556(13) 0.0391(5) Uani 1 1 d . . . . .
H31 H 0.902353 0.207212 0.522058 0.047 Uiso 1 1 calc R U . . .
C32 C 0.91905(14) 0.23514(11) 0.64318(12) 0.0331(4) Uani 1 1 d . . . . .
H32 H 0.967640 0.203120 0.669642 0.040 Uiso 1 1 calc R U . . .
C33 C 0.92625(14) 0.27212(12) 0.78560(11) 0.0354(5) Uani 1 1 d . . . . .
H33A H 0.939787 0.319707 0.811261 0.042 Uiso 1 1 calc R U . . .
H33B H 0.984201 0.244810 0.803076 0.042 Uiso 1 1 calc R U . . .
C34 C 0.85546(16) 0.23436(12) 0.81673(12) 0.0428(5) Uani 1 1 d . . . . .
H34A H 0.799894 0.264228 0.803246 0.051 Uiso 1 1 calc R U . . .
H34B H 0.837162 0.189258 0.785737 0.051 Uiso 1 1 calc R U . . .
C35 C 0.89236(18) 0.21897(14) 0.91218(14) 0.0506(6) Uani 1 1 d . . . . .
H35A H 0.920831 0.262444 0.942744 0.061 Uiso 1 1 calc R U . . .
H35B H 0.840262 0.206309 0.930245 0.061 Uiso 1 1 calc R U . . .
C36 C 0.9620(2) 0.16019(15) 0.93648(16) 0.0635(7) Uani 1 1 d . . . . .
H36A H 0.935859 0.117910 0.903340 0.095 Uiso 1 1 calc R U . . .
H36B H 0.978289 0.149697 0.996708 0.095 Uiso 1 1 calc R U . . .
H36C H 1.017061 0.174723 0.925194 0.095 Uiso 1 1 calc R U . . .
Cl1 Cl 0.14421(3) 0.17746(3) 0.80878(3) 0.03587(12) Uani 1 1 d . . . . .
Cl2 Cl 0.30784(3) 0.16948(3) 0.68343(3) 0.03799(13) Uani 1 1 d . . . . .
Cl3 Cl 0.33160(3) 0.31291(3) 0.83887(3) 0.03485(12) Uani 1 1 d . . . . .
Cl4 Cl 0.12477(3) 0.31221(3) 0.64383(3) 0.03522(12) Uani 1 1 d . . . . .
Cl5 Cl 0.65983(3) -0.06280(3) 0.65663(3) 0.03579(12) Uani 1 1 d . . . . .
Cl6 Cl 0.68961(3) 0.09059(3) 0.80334(3) 0.03623(12) Uani 1 1 d . . . . .
Cl7 Cl 0.86573(3) -0.05487(3) 0.85236(3) 0.03539(12) Uani 1 1 d . . . . .
Cl8 Cl 0.84939(3) 0.06559(3) 0.67381(3) 0.04159(13) Uani 1 1 d . . . . .
N1 N 0.44720(11) -0.03208(9) 0.70464(10) 0.0329(4) Uani 1 1 d . . . . .
N2 N 1.11365(11) -0.02633(8) 0.80024(10) 0.0292(3) Uani 1 1 d . . . . .
N3 N 0.55499(11) 0.28784(9) 0.79294(10) 0.0312(4) Uani 1 1 d . . . . .
N4 N 0.88798(11) 0.27846(8) 0.69076(9) 0.0283(3) Uani 1 1 d . . . . .
Co1 Co 0.22719(19) 0.23951(15) 0.74335(17) 0.0514(8) Uani 0.5 1 d . . P A 1
Ni1 Ni 0.22674(11) 0.23956(8) 0.74291(10) 0.0142(4) Uani 0.5 1 d . . P A 2
Co2 Co 0.7658(2) 0.01387(15) 0.74630(17) 0.0513(8) Uani 0.5 1 d . . P B 3
Ni2 Ni 0.76670(12) 0.01353(8) 0.74623(11) 0.0159(4) Uani 0.5 1 d . . P B 4

loop_
_atom_site_aniso_label
_atom_site_aniso_U_11
_atom_site_aniso_U_22
_atom_site_aniso_U_33
_atom_site_aniso_U_23
_atom_site_aniso_U_13
_atom_site_aniso_U_12
C1 0.0466(13) 0.0387(12) 0.0492(13) -0.0021(10) 0.0272(11) -0.0064(10)
C2 0.0443(13) 0.0553(15) 0.0491(13) -0.0110(12) 0.0196(11) -0.0131(12)
C3 0.0450(13) 0.0596(16) 0.0389(12) -0.0025(11) 0.0142(10) 0.0048(12)
C4 0.0486(14) 0.0451(13) 0.0439(12) 0.0117(10) 0.0200(11) 0.0028(11)
C5 0.0382(12) 0.0356(12) 0.0446(12) 0.0036(9) 0.0198(10) -0.0009(9)
C6 0.0441(13) 0.0431(13) 0.0361(11) 0.0050(10) 0.0161(9) 0.0015(10)
C7 0.0550(15) 0.0503(14) 0.0429(12) 0.0005(11) 0.0206(11) -0.0014(12)
C8 0.0518(15) 0.0533(15) 0.0657(16) -0.0046(13) 0.0216(13) 0.0011(12)
C9 0.083(2) 0.0600(18) 0.0804(19) -0.0024(15) 0.0526(17) 0.0115(15)
C10 0.0373(11) 0.0346(11) 0.0375(11) 0.0008(9) 0.0129(9) 0.0083(9)
C11 0.0415(13) 0.0438(13) 0.0423(12) 0.0068(10) 0.0105(10) 0.0121(10)
C12 0.0456(13) 0.0525(14) 0.0331(11) 0.0048(10) 0.0122(10) -0.0004(11)
C13 0.0459(13) 0.0481(14) 0.0395(11) -0.0003(10) 0.0221(10) 0.0044(11)
C14 0.0318(11) 0.0370(12) 0.0399(11) 0.0015(9) 0.0156(9) 0.0053(9)
C15 0.0332(11) 0.0354(12) 0.0287(10) -0.0017(9) 0.0064(8) 0.0015(9)
C16 0.0327(11) 0.0350(11) 0.0341(10) -0.0034(9) 0.0118(8) -0.0008(9)
C17 0.0446(13) 0.0439(13) 0.0340(11) -0.0044(10) 0.0174(10) -0.0031(11)
C18 0.0481(13) 0.0452(13) 0.0365(11) 0.0035(10) 0.0110(10) -0.0027(11)
C19 0.0376(11) 0.0361(12) 0.0352(10) 0.0017(9) 0.0156(9) -0.0036(9)
C20 0.0482(13) 0.0499(14) 0.0346(11) 0.0054(10) 0.0185(10) -0.0004(11)
C21 0.0458(14) 0.0653(16) 0.0298(11) -0.0046(11) 0.0124(10) 0.0028(12)
C22 0.0483(14) 0.0645(17) 0.0429(13) -0.0123(12) 0.0139(11) -0.0182(12)
C23 0.0480(13) 0.0448(13) 0.0415(12) -0.0021(10) 0.0215(10) -0.0137(11)
C24 0.0340(11) 0.0434(12) 0.0295(10) 0.0075(9) 0.0096(8) 0.0044(9)
C25 0.0362(11) 0.0448(12) 0.0252(9) 0.0015(9) 0.0085(8) -0.0019(10)
C26 0.0346(11) 0.0447(13) 0.0441(12) 0.0049(10) 0.0169(9) 0.0006(10)
C27 0.0508(14) 0.0598(16) 0.0484(13) 0.0012(12) 0.0220(11) 0.0127(12)
C28 0.0345(11) 0.0311(11) 0.0357(10) 0.0017(9) 0.0116(9) 0.0045(9)
C29 0.0385(12) 0.0388(12) 0.0373(11) 0.0102(9) 0.0100(9) 0.0063(10)
C30 0.0418(12) 0.0460(13) 0.0270(10) 0.0059(9) 0.0095(9) -0.0012(10)
C31 0.0447(12) 0.0432(13) 0.0329(10) -0.0016(9) 0.0178(9) 0.0020(10)
C32 0.0314(11) 0.0351(11) 0.0335(10) 0.0013(9) 0.0123(8) 0.0032(9)
C33 0.0350(11) 0.0410(12) 0.0236(9) -0.0048(8) 0.0019(8) 0.0040(9)
C34 0.0528(14) 0.0440(13) 0.0286(10) -0.0011(9) 0.0103(9) -0.0065(11)
C35 0.0628(16) 0.0544(15) 0.0328(11) -0.0009(11) 0.0144(11) 0.0010(12)
C36 0.0658(18) 0.0709(19) 0.0438(13) 0.0051(13) 0.0067(12) 0.0109(15)
Cl1 0.0306(3) 0.0438(3) 0.0351(2) 0.0032(2) 0.0138(2) -0.0048(2)
Cl2 0.0327(3) 0.0420(3) 0.0423(3) -0.0094(2) 0.0170(2) -0.0017(2)
Cl3 0.0385(3) 0.0346(3) 0.0284(2) -0.0023(2) 0.0078(2) -0.0075(2)
Cl4 0.0383(3) 0.0340(3) 0.0295(2) 0.0011(2) 0.0069(2) 0.0014(2)
Cl5 0.0380(3) 0.0353(3) 0.0322(2) -0.0012(2) 0.0099(2) -0.0058(2)
Cl6 0.0345(3) 0.0364(3) 0.0386(3) -0.0024(2) 0.0138(2) 0.0022(2)
Cl7 0.0384(3) 0.0340(3) 0.0300(2) 0.0031(2) 0.0071(2) 0.0037(2)
Cl8 0.0326(3) 0.0511(3) 0.0445(3) 0.0111(2) 0.0178(2) -0.0019(2)
N1 0.0333(9) 0.0326(9) 0.0379(9) 0.0017(7) 0.0189(7) 0.0041(7)
N2 0.0278(8) 0.0281(9) 0.0311(8) 0.0010(7) 0.0096(7) -0.0012(7)
N3 0.0332(9) 0.0332(9) 0.0296(8) 0.0003(7) 0.0140(7) 0.0013(7)
N4 0.0282(8) 0.0286(9) 0.0273(8) -0.0010(7) 0.0086(7) -0.0009(7)
Co1 0.0521(17) 0.0559(17) 0.0464(17) -0.0019(13) 0.0177(13) -0.0010(13)
Ni1 0.0143(8) 0.0135(8) 0.0152(9) -0.0006(7) 0.0055(7) -0.0025(7)
Co2 0.0479(17) 0.0571(17) 0.0464(18) 0.0020(12) 0.0134(14) 0.0014(13)
Ni2 0.0175(9) 0.0124(8) 0.0198(10) 0.0021(7) 0.0088(8) -0.0011(7)

loop_
_atom_type_symbol
_atom_type_description
_atom_type_scat_dispersion_real
_atom_type_scat_dispersion_imag
_atom_type_scat_source
C C 0.0033 0.0016 'International Tables Vol C Tables 4.2.6.8 and 6.1.1.4'
H H 0.0000 0.0000 'International Tables Vol C Tables 4.2.6.8 and 6.1.1.4'
Cl Cl 0.1484 0.1585 'International Tables Vol C Tables 4.2.6.8 and 6.1.1.4'
N N 0.0061 0.0033 'International Tables Vol C Tables 4.2.6.8 and 6.1.1.4'
Co Co 0.3494 0.9721 'International Tables Vol C Tables 4.2.6.8 and 6.1.1.4'
Ni Ni 0.3393 1.1124 'International Tables Vol C Tables 4.2.6.8 and 6.1.1.4'

loop_
_geom_angle_atom_site_label_1
_geom_angle_atom_site_label_2
_geom_angle_atom_site_label_3
_geom_angle
_geom_angle_site_symmetry_1
_geom_angle_site_symmetry_3
_geom_angle_publ_flag
N1 C1 C2 120.7(2) . . ?
N1 C1 H1 119.7 . . ?
C2 C1 H1 119.7 . . ?
C1 C2 C3 119.6(2) . . ?
C1 C2 H2 120.2 . . ?
C3 C2 H2 120.2 . . ?
C4 C3 C2 118.9(2) . . ?
C4 C3 H3 120.5 . . ?
C2 C3 H3 120.5 . . ?
C5 C4 C3 119.7(2) . . ?
C5 C4 H4 120.2 . . ?
C3 C4 H4 120.2 . . ?
N1 C5 C4 120.6(2) . . ?
N1 C5 H5 119.7 . . ?
C4 C5 H5 119.7 . . ?
N1 C6 C7 113.57(18) . . ?
N1 C6 H6A 108.9 . . ?
C7 C6 H6A 108.9 . . ?
N1 C6 H6B 108.9 . . ?
C7 C6 H6B 108.9 . . ?
H6A C6 H6B 107.7 . . ?
C8 C7 C6 114.0(2) . . ?
C8 C7 H7A 108.8 . . ?
C6 C7 H7A 108.8 . . ?
C8 C7 H7B 108.8 . . ?
C6 C7 H7B 108.8 . . ?
H7A C7 H7B 107.7 . . ?
C7 C8 C9 112.1(2) . . ?
C7 C8 H8A 109.2 . . ?
C9 C8 H8A 109.2 . . ?
C7 C8 H8B 109.2 . . ?
C9 C8 H8B 109.2 . . ?
H8A C8 H8B 107.9 . . ?
C8 C9 H9A 109.5 . . ?
C8 C9 H9B 109.5 . . ?
H9A C9 H9B 109.5 . . ?
C8 C9 H9C 109.5 . . ?
H9A C9 H9C 109.5 . . ?
H9B C9 H9C 109.5 . . ?
N2 C10 C11 120.57(19) . . ?
N2 C10 H10 119.7 . . ?
C11 C10 H10 119.7 . . ?
C10 C11 C12 119.4(2) . . ?
C10 C11 H11 120.3 . . ?
C12 C11 H11 120.3 . . ?
C13 C12 C11 119.3(2) . . ?
C13 C12 H12 120.3 . . ?
C11 C12 H12 120.3 . . ?
C14 C13 C12 119.5(2) . . ?
C14 C13 H13 120.3 . . ?
C12 C13 H13 120.3 . . ?
N2 C14 C13 120.66(19) . . ?
N2 C14 H14 119.7 . . ?
C13 C14 H14 119.7 . . ?
N2 C15 C16 110.83(16) . . ?
N2 C15 H15A 107.7(12) . . ?
C16 C15 H15A 111.6(12) . . ?
N2 C15 H15B 106.1(12) . . ?
C16 C15 H15B 112.2(12) . . ?
H15A C15 H15B 108.2(17) . . ?
C15 C16 C17 112.68(17) . . ?
C15 C16 H16A 109.1 . . ?
C17 C16 H16A 109.1 . . ?
C15 C16 H16B 109.1 . . ?
C17 C16 H16B 109.1 . . ?
H16A C16 H16B 107.8 . . ?
C18 C17 C16 113.53(18) . . ?
C18 C17 H17A 113.1(13) . . ?
C16 C17 H17A 109.4(12) . . ?
C18 C17 H17B 109.2(15) . . ?
C16 C17 H17B 106.5(15) . . ?
H17A C17 H17B 104.5(19) . . ?
C17 C18 H18A 109.5 . . ?
C17 C18 H18B 109.5 . . ?
H18A C18 H18B 109.5 . . ?
C17 C18 H18C 109.5 . . ?
H18A C18 H18C 109.5 . . ?
H18B C18 H18C 109.5 . . ?
N3 C19 C20 120.5(2) . . ?
N3 C19 H19 119.8 . . ?
C20 C19 H19 119.8 . . ?
C21 C20 C19 119.5(2) . . ?
C21 C20 H20 120.2 . . ?
C19 C20 H20 120.2 . . ?
C20 C21 C22 119.1(2) . . ?
C20 C21 H21 120.4 . . ?
C22 C21 H21 120.4 . . ?
C23 C22 C21 119.7(2) . . ?
C23 C22 H22 120.2 . . ?
C21 C22 H22 120.2 . . ?
N3 C23 C22 120.3(2) . . ?
N3 C23 H23 119.9 . . ?
C22 C23 H23 119.9 . . ?
N3 C24 C25 111.88(16) . . ?
N3 C24 H24A 109.2 . . ?
C25 C24 H24A 109.2 . . ?
N3 C24 H24B 109.2 . . ?
C25 C24 H24B 109.2 . . ?
H24A C24 H24B 107.9 . . ?
C24 C25 C26 114.90(18) . . ?
C24 C25 H25A 108.5 . . ?
C26 C25 H25A 108.5 . . ?
C24 C25 H25B 108.5 . . ?
C26 C25 H25B 108.5 . . ?
H25A C25 H25B 107.5 . . ?
C27 C26 C25 112.95(19) . . ?
C27 C26 H26A 109.0 . . ?
C25 C26 H26A 109.0 . . ?
C27 C26 H26B 109.0 . . ?
C25 C26 H26B 109.0 . . ?
H26A C26 H26B 107.8 . . ?
C26 C27 H27A 109.5 . . ?
C26 C27 H27B 109.5 . . ?
H27A C27 H27B 109.5 . . ?
C26 C27 H27C 109.5 . . ?
H27A C27 H27C 109.5 . . ?
H27B C27 H27C 109.5 . . ?
N4 C28 C29 119.88(19) . . ?
N4 C28 H28 120.1 . . ?
C29 C28 H28 120.1 . . ?
C28 C29 C30 119.54(19) . . ?
C28 C29 H29 120.2 . . ?
C30 C29 H29 120.2 . . ?
C31 C30 C29 119.63(18) . . ?
C31 C30 H30 120.2 . . ?
C29 C30 H30 120.2 . . ?
C30 C31 C32 119.4(2) . . ?
C30 C31 H31 120.3 . . ?
C32 C31 H31 120.3 . . ?
N4 C32 C31 120.24(19) . . ?
N4 C32 H32 119.9 . . ?
C31 C32 H32 119.9 . . ?
N4 C33 C34 109.58(15) . . ?
N4 C33 H33A 109.8 . . ?
C34 C33 H33A 109.8 . . ?
N4 C33 H33B 109.8 . . ?
C34 C33 H33B 109.8 . . ?
H33A C33 H33B 108.2 . . ?
C35 C34 C33 113.25(18) . . ?
C35 C34 H34A 108.9 . . ?
C33 C34 H34A 108.9 . . ?
C35 C34 H34B 108.9 . . ?
C33 C34 H34B 108.9 . . ?
H34A C34 H34B 107.7 . . ?
C36 C35 C34 113.2(2) . . ?
C36 C35 H35A 108.9 . . ?
C34 C35 H35A 108.9 . . ?
C36 C35 H35B 108.9 . . ?
C34 C35 H35B 108.9 . . ?
H35A C35 H35B 107.7 . . ?
C35 C36 H36A 109.5 . . ?
C35 C36 H36B 109.5 . . ?
H36A C36 H36B 109.5 . . ?
C35 C36 H36C 109.5 . . ?
H36A C36 H36C 109.5 . . ?
H36B C36 H36C 109.5 . . ?
C1 N1 C5 120.49(18) . . ?
C1 N1 C6 121.10(17) . . ?
C5 N1 C6 118.41(17) . . ?
C14 N2 C10 120.49(17) . . ?
C14 N2 C15 120.16(16) . . ?
C10 N2 C15 119.33(16) . . ?
C19 N3 C23 120.96(17) . . ?
C19 N3 C24 118.06(17) . . ?
C23 N3 C24 120.98(17) . . ?
C32 N4 C28 121.29(16) . . ?
C32 N4 C33 119.67(16) . . ?
C28 N4 C33 118.91(16) . . ?
Cl2 Co1 Cl1 113.85(12) . . ?
Cl2 Co1 Cl3 107.33(11) . . ?
Cl1 Co1 Cl3 110.29(11) . . ?
Cl2 Co1 Cl4 111.43(11) . . ?
Cl1 Co1 Cl4 107.11(11) . . ?
Cl3 Co1 Cl4 106.62(11) . . ?
Cl2 Ni1 Cl1 113.80(7) . . ?
Cl2 Ni1 Cl4 111.67(7) . . ?
Cl1 Ni1 Cl4 107.34(7) . . ?
Cl2 Ni1 Cl3 107.10(7) . . ?
Cl1 Ni1 Cl3 110.06(7) . . ?
Cl4 Ni1 Cl3 106.66(6) . . ?
Cl6 Co2 Cl8 115.32(12) . . ?
Cl6 Co2 Cl5 108.60(12) . . ?
Cl8 Co2 Cl5 108.88(11) . . ?
Cl6 Co2 Cl7 109.61(11) . . ?
Cl8 Co2 Cl7 107.51(12) . . ?
Cl5 Co2 Cl7 106.56(11) . . ?
Cl8 Ni2 Cl6 115.10(7) . . ?
Cl8 Ni2 Cl7 108.12(8) . . ?
Cl6 Ni2 Cl7 109.42(7) . . ?
Cl8 Ni2 Cl5 109.10(7) . . ?
Cl6 Ni2 Cl5 108.02(7) . . ?
Cl7 Ni2 Cl5 106.77(6) . . ?

loop_
_geom_bond_atom_site_label_1
_geom_bond_atom_site_label_2
_geom_bond_distance
_geom_bond_site_symmetry_2
_geom_bond_publ_flag
C1 N1 1.342(3) . ?
C1 C2 1.365(3) . ?
C1 H1 0.9400 . ?
C2 C3 1.381(3) . ?
C2 H2 0.9400 . ?
C3 C4 1.375(3) . ?
C3 H3 0.9400 . ?
C4 C5 1.365(3) . ?
C4 H4 0.9400 . ?
C5 N1 1.344(3) . ?
C5 H5 0.9400 . ?
C6 N1 1.493(3) . ?
C6 C7 1.507(3) . ?
C6 H6A 0.9800 . ?
C6 H6B 0.9800 . ?
C7 C8 1.492(3) . ?
C7 H7A 0.9800 . ?
C7 H7B 0.9800 . ?
C8 C9 1.540(4) . ?
C8 H8A 0.9800 . ?
C8 H8B 0.9800 . ?
C9 H9A 0.9700 . ?
C9 H9B 0.9700 . ?
C9 H9C 0.9700 . ?
C10 N2 1.347(2) . ?
C10 C11 1.366(3) . ?
C10 H10 0.9400 . ?
C11 C12 1.379(3) . ?
C11 H11 0.9400 . ?
C12 C13 1.371(3) . ?
C12 H12 0.9400 . ?
C13 C14 1.370(3) . ?
C13 H13 0.9400 . ?
C14 N2 1.340(2) . ?
C14 H14 0.9400 . ?
C15 N2 1.494(2) . ?
C15 C16 1.515(3) . ?
C15 H15A 1.00(2) . ?
C15 H15B 1.02(2) . ?
C16 C17 1.522(3) . ?
C16 H16A 0.9800 . ?
C16 H16B 0.9800 . ?
C17 C18 1.521(3) . ?
C17 H17A 1.02(2) . ?
C17 H17B 0.91(2) . ?
C18 H18A 0.9700 . ?
C18 H18B 0.9700 . ?
C18 H18C 0.9700 . ?
C19 N3 1.339(2) . ?
C19 C20 1.373(3) . ?
C19 H19 0.9400 . ?
C20 C21 1.372(3) . ?
C20 H20 0.9400 . ?
C21 C22 1.377(3) . ?
C21 H21 0.9400 . ?
C22 C23 1.371(3) . ?
C22 H22 0.9400 . ?
C23 N3 1.340(3) . ?
C23 H23 0.9400 . ?
C24 N3 1.493(2) . ?
C24 C25 1.513(3) . ?
C24 H24A 0.9800 . ?
C24 H24B 0.9800 . ?
C25 C26 1.523(3) . ?
C25 H25A 0.9800 . ?
C25 H25B 0.9800 . ?
C26 C27 1.509(3) . ?
C26 H26A 0.9800 . ?
C26 H26B 0.9800 . ?
C27 H27A 0.9700 . ?
C27 H27B 0.9700 . ?
C27 H27C 0.9700 . ?
C28 N4 1.351(2) . ?
C28 C29 1.370(3) . ?
C28 H28 0.9400 . ?
C29 C30 1.380(3) . ?
C29 H29 0.9400 . ?
C30 C31 1.370(3) . ?
C30 H30 0.9400 . ?
C31 C32 1.377(3) . ?
C31 H31 0.9400 . ?
C32 N4 1.337(2) . ?
C32 H32 0.9400 . ?
C33 N4 1.492(2) . ?
C33 C34 1.535(3) . ?
C33 H33A 0.9800 . ?
C33 H33B 0.9800 . ?
C34 C35 1.524(3) . ?
C34 H34A 0.9800 . ?
C34 H34B 0.9800 . ?
C35 C36 1.490(4) . ?
C35 H35A 0.9800 . ?
C35 H35B 0.9800 . ?
C36 H36A 0.9700 . ?
C36 H36B 0.9700 . ?
C36 H36C 0.9700 . ?
Cl1 Co1 2.272(3) . ?
Cl1 Ni1 2.2723(16) . ?
Cl2 Co1 2.267(3) . ?
Cl2 Ni1 2.2681(17) . ?
Cl3 Co1 2.287(3) . ?
Cl3 Ni1 2.2931(16) . ?
Cl4 Ni1 2.2901(17) . ?
Cl4 Co1 2.297(3) . ?
Cl5 Co2 2.294(3) . ?
Cl5 Ni2 2.2964(18) . ?
Cl6 Co2 2.266(3) . ?
Cl6 Ni2 2.2806(18) . ?
Cl7 Ni2 2.2859(18) . ?
Cl7 Co2 2.295(3) . ?
Cl8 Ni2 2.2630(17) . ?
Cl8 Co2 2.272(3) . ?

loop_
_geom_hbond_atom_site_label_D
_geom_hbond_atom_site_label_H
_geom_hbond_atom_site_label_A
_geom_hbond_distance_DH
_geom_hbond_distance_HA
_geom_hbond_distance_DA
_geom_hbond_angle_DHA
_geom_hbond_site_symmetry_A
_geom_hbond_publ_flag
C1 H1 Cl4 0.94 2.79 3.696(2) 161.1 2_546 yes
C5 H5 Cl6 0.94 2.89 3.750(2) 152.5 . yes
C6 H6A Cl6 0.98 2.92 3.614(2) 128.6 . yes
C10 H10 Cl4 0.94 2.91 3.586(2) 129.9 2_646 yes
C13 H13 Cl7 0.94 2.88 3.573(2) 131.3 3_757 yes
C14 H14 Cl8 0.94 2.97 3.797(2) 147.4 . yes
C15 H15A Cl3 1.00(2) 2.86(2) 3.632(2) 134.4(15) 2_646 yes
C15 H15B Cl8 1.02(2) 2.75(2) 3.743(2) 165.0(16) . yes
C16 H16B Cl1 0.98 2.86 3.738(2) 150.3 1_655 yes
C19 H19 Cl2 0.94 2.93 3.790(2) 152.9 . yes
C20 H20 Cl4 0.94 2.88 3.570(2) 131.2 4_666 yes
C22 H22 Cl5 0.94 2.98 3.649(3) 129.5 2_656 yes
C23 H23 Cl7 0.94 2.79 3.691(2) 161.7 2_656 yes
C24 H24A Cl7 0.98 2.98 3.868(2) 151.9 2_656 yes
C24 H24B Cl2 0.98 2.92 3.615(2) 128.7 . yes
C28 H28 Cl5 0.94 2.87 3.710(2) 148.7 2_656 yes
C28 H28 Cl7 0.94 2.90 3.587(2) 130.8 2_656 yes
C31 H31 Cl3 0.94 2.90 3.564(2) 129.0 4_665 yes
C32 H32 Cl1 0.94 2.93 3.760(2) 147.3 1_655 yes
C33 H33A Cl5 0.98 2.84 3.627(2) 137.9 2_656 yes
C33 H33B Cl1 0.98 2.74 3.693(2) 164.7 1_655 yes

loop_
_geom_torsion_atom_site_label_1
_geom_torsion_atom_site_label_2
_geom_torsion_atom_site_label_3
_geom_torsion_atom_site_label_4
_geom_torsion
_geom_torsion_site_symmetry_1
_geom_torsion_site_symmetry_2
_geom_torsion_site_symmetry_3
_geom_torsion_site_symmetry_4
_geom_torsion_publ_flag
N1 C1 C2 C3 0.2(3) . . . . ?
C1 C2 C3 C4 -0.1(4) . . . . ?
C2 C3 C4 C5 0.0(4) . . . . ?
C3 C4 C5 N1 -0.1(3) . . . . ?
N1 C6 C7 C8 69.3(3) . . . . ?
C6 C7 C8 C9 177.8(2) . . . . ?
N2 C10 C11 C12 0.0(3) . . . . ?
C10 C11 C12 C13 0.8(4) . . . . ?
C11 C12 C13 C14 -0.9(3) . . . . ?
C12 C13 C14 N2 0.2(3) . . . . ?
N2 C15 C16 C17 -171.52(17) . . . . ?
C15 C16 C17 C18 69.3(3) . . . . ?
N3 C19 C20 C21 0.3(3) . . . . ?
C19 C20 C21 C22 -0.6(4) . . . . ?
C20 C21 C22 C23 0.6(4) . . . . ?
C21 C22 C23 N3 -0.3(4) . . . . ?
N3 C24 C25 C26 -68.8(2) . . . . ?
C24 C25 C26 C27 -175.57(18) . . . . ?
N4 C28 C29 C30 -0.3(3) . . . . ?
C28 C29 C30 C31 -0.4(3) . . . . ?
C29 C30 C31 C32 0.9(3) . . . . ?
C30 C31 C32 N4 -0.7(3) . . . . ?
N4 C33 C34 C35 174.35(18) . . . . ?
C33 C34 C35 C36 -72.8(3) . . . . ?
C2 C1 N1 C5 -0.3(3) . . . . ?
C2 C1 N1 C6 -179.9(2) . . . . ?
C4 C5 N1 C1 0.3(3) . . . . ?
C4 C5 N1 C6 179.82(19) . . . . ?
C7 C6 N1 C1 -106.7(2) . . . . ?
C7 C6 N1 C5 73.7(2) . . . . ?
C13 C14 N2 C10 0.5(3) . . . . ?
C13 C14 N2 C15 -177.94(19) . . . . ?
C11 C10 N2 C14 -0.6(3) . . . . ?
C11 C10 N2 C15 177.8(2) . . . . ?
C16 C15 N2 C14 112.0(2) . . . . ?
C16 C15 N2 C10 -66.5(2) . . . . ?
C20 C19 N3 C23 0.1(3) . . . . ?
C20 C19 N3 C24 -179.43(19) . . . . ?
C22 C23 N3 C19 0.0(3) . . . . ?
C22 C23 N3 C24 179.4(2) . . . . ?
C25 C24 N3 C19 -75.6(2) . . . . ?
C25 C24 N3 C23 104.9(2) . . . . ?
C31 C32 N4 C28 0.0(3) . . . . ?
C31 C32 N4 C33 175.78(19) . . . . ?
C29 C28 N4 C32 0.5(3) . . . . ?
C29 C28 N4 C33 -175.33(19) . . . . ?
C34 C33 N4 C32 -104.2(2) . . . . ?
C34 C33 N4 C28 71.7(2) . . . . ?
